data_7250773
loop_
_publ_author_name
'Geng, Shuai'
'He, Yu-Ou'
'Han, Wang-Kang'
'Gu, Zhi-Guo'

_publ_section_title
;
 \p-Stacked organic frameworks with captured ammonia for benzamide
 synthesis
;
_journal_issue 36
_journal_name_full CrystEngComm
_journal_page_first 6074
_journal_page_last 6078
_journal_paper_doi 10.1039/D5CE00604J
_journal_volume 27
_journal_year 2025
_chemical_formula_moiety '2(H2 O), C10 H8 N4'
_chemical_formula_sum 'C10 H12 N4 O2'
_chemical_formula_weight 220.24
_space_group_crystal_system monoclinic
_space_group_IT_number 14
_space_group_name_Hall '-P 2ybc'
_space_group_name_H-M_alt 'P 1 21/c 1'
_atom_sites_solution_hydrogens mixed
_atom_sites_solution_primary dual
_audit_creation_date 2024-03-12
_audit_creation_method
;
Olex2 1.5
(compiled 2021.08.20 svn.r13c46975 for OlexSys, GUI svn.r6396)
;
_audit_update_record
;
2025-05-27 deposited with the CCDC.	2025-08-04 downloaded from the CCDC.
;
_cell_angle_alpha 90
_cell_angle_beta 96.888(8)
_cell_angle_gamma 90
_cell_formula_units_Z 2
_cell_length_a 9.9196(19)
_cell_length_b 4.7031(8)
_cell_length_c 11.861(2)
_cell_measurement_reflns_used 4141
_cell_measurement_temperature 150.00
_cell_measurement_theta_max 57.034
_cell_measurement_theta_min 3.905
_cell_volume 549.36(17)
_computing_cell_refinement 'SAINT V8.40B (?, 2016)'
_computing_data_reduction 'SAINT V8.40B (?, 2016)'
_computing_molecular_graphics 'Olex2 1.5 (Dolomanov et al., 2009)'
_computing_publication_material 'Olex2 1.5 (Dolomanov et al., 2009)'
_computing_structure_refinement 'SHELXL 2018/3 (Sheldrick, 2015)'
_computing_structure_solution 'SHELXT 2014/5 (Sheldrick, 2014)'
_diffrn_ambient_temperature 150.00
_diffrn_measured_fraction_theta_full 0.996
_diffrn_measured_fraction_theta_max 0.990
_diffrn_measurement_device_type 'Bruker APEX-II CCD'
_diffrn_measurement_method '\f and \w scans'
_diffrn_radiation_monochromator graphite
_diffrn_radiation_type MoK\a
_diffrn_radiation_wavelength 0.71073
_diffrn_reflns_av_R_equivalents 0.0434
_diffrn_reflns_av_unetI/netI 0.0332
_diffrn_reflns_Laue_measured_fraction_full 0.996
_diffrn_reflns_Laue_measured_fraction_max 0.990
_diffrn_reflns_limit_h_max 12
_diffrn_reflns_limit_h_min -12
_diffrn_reflns_limit_k_max 5
_diffrn_reflns_limit_k_min -5
_diffrn_reflns_limit_l_max 14
_diffrn_reflns_limit_l_min -14
_diffrn_reflns_number 6029
_diffrn_reflns_point_group_measured_fraction_full 0.996
_diffrn_reflns_point_group_measured_fraction_max 0.990
_diffrn_reflns_theta_full 25.242
_diffrn_reflns_theta_max 26.482
_diffrn_reflns_theta_min 2.068
_diffrn_source_current 1.4
_diffrn_source_power 0.07
_diffrn_source_voltage 50.0
_diffrn_standards_number 0
_exptl_absorpt_coefficient_mu 0.097
_exptl_absorpt_correction_T_max 0.7512
_exptl_absorpt_correction_T_min 0.6236
_exptl_absorpt_correction_type multi-scan
_exptl_absorpt_process_details
;
SADABS-2016/2 (Bruker,2016/2) was used for absorption correction.
wR2(int) was 0.1774 before and 0.0508 after correction.
The Ratio of minimum to maximum transmission is 0.8301.
The \l/2 correction factor is Not present.
;
_exptl_crystal_colour yellow
_exptl_crystal_colour_primary yellow
_exptl_crystal_density_diffrn 1.331
_exptl_crystal_description needle
_exptl_crystal_F_000 232
_exptl_crystal_size_max 0.2
_exptl_crystal_size_mid 0.12
_exptl_crystal_size_min 0.1
_refine_diff_density_max 0.131
_refine_diff_density_min -0.240
_refine_diff_density_rms 0.051
_refine_ls_extinction_method none
_refine_ls_goodness_of_fit_ref 1.095
_refine_ls_hydrogen_treatment constr
_refine_ls_matrix_type full
_refine_ls_number_parameters 76
_refine_ls_number_reflns 1122
_refine_ls_number_restraints 0
_refine_ls_restrained_S_all 1.095
_refine_ls_R_factor_all 0.0393
_refine_ls_R_factor_gt 0.0349
_refine_ls_shift/su_max 0.000
_refine_ls_shift/su_mean 0.000
_refine_ls_structure_factor_coef Fsqd
_refine_ls_weighting_details 'w=1/[\s^2^(Fo^2^)+(0.0555P)^2^+0.0899P] where P=(Fo^2^+2Fc^2^)/3'
_refine_ls_weighting_scheme calc
_refine_ls_wR_factor_gt 0.0965
_refine_ls_wR_factor_ref 0.1000
_reflns_Friedel_coverage 0.000
_reflns_number_gt 1007
_reflns_number_total 1122
_reflns_threshold_expression 'I > 2\s(I)'
_cod_data_source_file d5ce00604j2.cif
_cod_data_source_block 11_CCDC1
_cod_depositor_comments 'Adding full bibliography for 7250772--7250775.cif.'
_cod_original_cell_volume 549.34(17)
_cod_database_code 7250773
_shelx_shelxl_version_number 2018/3
_shelx_space_group_comment
;
The symmetry employed for this shelxl refinement is uniquely defined
by the following loop, which should always be used as a source of
symmetry information in preference to the above space-group names.
They are only intended as comments.
;
_olex2_refinement_description
;
1. Fixed Uiso
 At 1.2 times of:
  All C(H) groups
 At 1.5 times of:
  All O(H,H) groups
2.a Free rotating group:
 O1(H1A,H1B)
2.b Aromatic/amide H refined with riding coordinates:
 C1(H1), C2(H2), C4(H4), C5(H5)
;
_olex2_submission_special_instructions 'No special instructions were received'

loop_
_space_group_symop_operation_xyz
'x, y, z'
'-x, y+1/2, -z+1/2'
'-x, -y, -z'
'x, -y-1/2, z-1/2'

loop_
_atom_site_label
_atom_site_type_symbol
_atom_site_fract_x
_atom_site_fract_y
_atom_site_fract_z
_atom_site_U_iso_or_equiv
_atom_site_adp_type
_atom_site_occupancy
_atom_site_site_symmetry_order
_atom_site_calc_flag
_atom_site_refinement_flags_posn
_atom_site_refinement_flags_adp
_atom_site_refinement_flags_occupancy
_atom_site_disorder_assembly
_atom_site_disorder_group
O1 O 0.46366(9) 0.96142(17) 0.29952(7) 0.0351(3) Uani 1 1 d G . . . .
H1A H 0.500450 1.104004 0.267846 0.053 Uiso 1 1 d G U . . .
H1B H 0.412553 1.039800 0.345516 0.053 Uiso 1 1 d G U . . .
N1 N 0.04552(9) 0.94898(18) 0.53499(7) 0.0256(3) Uani 1 1 d . . . . .
N2 N 0.29414(9) 0.3200(2) 0.41229(8) 0.0287(3) Uani 1 1 d . . . . .
C1 C 0.30685(11) 0.4012(2) 0.52033(10) 0.0305(3) Uani 1 1 d . . . . .
H1 H 0.374667 0.312860 0.572044 0.037 Uiso 1 1 calc R U . . .
C2 C 0.22581(11) 0.6092(2) 0.56154(9) 0.0283(3) Uani 1 1 d . . . . .
H2 H 0.238185 0.661155 0.639499 0.034 Uiso 1 1 calc R U . . .
C3 C 0.12696(10) 0.7386(2) 0.48679(8) 0.0243(3) Uani 1 1 d . . . . .
C4 C 0.11332(10) 0.6590(2) 0.37327(9) 0.0271(3) Uani 1 1 d . . . . .
H4 H 0.047034 0.745277 0.319541 0.033 Uiso 1 1 calc R U . . .
C5 C 0.19916(11) 0.4502(2) 0.34063(9) 0.0283(3) Uani 1 1 d . . . . .
H5 H 0.190123 0.396252 0.262906 0.034 Uiso 1 1 calc R U . . .

loop_
_atom_site_aniso_label
_atom_site_aniso_U_11
_atom_site_aniso_U_22
_atom_site_aniso_U_33
_atom_site_aniso_U_23
_atom_site_aniso_U_13
_atom_site_aniso_U_12
O1 0.0454(5) 0.0240(4) 0.0389(5) 0.0029(3) 0.0174(4) 0.0078(3)
N1 0.0254(4) 0.0225(5) 0.0290(5) -0.0001(3) 0.0029(3) 0.0020(3)
N2 0.0283(5) 0.0234(5) 0.0354(5) 0.0004(4) 0.0083(4) 0.0034(3)
C1 0.0284(5) 0.0281(6) 0.0344(6) 0.0013(4) 0.0015(4) 0.0060(4)
C2 0.0291(5) 0.0265(6) 0.0289(5) -0.0021(4) 0.0016(4) 0.0028(4)
C3 0.0234(5) 0.0191(5) 0.0309(5) -0.0003(4) 0.0060(4) -0.0005(4)
C4 0.0271(5) 0.0247(6) 0.0294(5) 0.0026(4) 0.0025(4) 0.0028(4)
C5 0.0319(5) 0.0260(6) 0.0279(5) -0.0009(4) 0.0072(4) 0.0008(4)

loop_
_atom_type_symbol
_atom_type_description
_atom_type_scat_dispersion_real
_atom_type_scat_dispersion_imag
_atom_type_scat_source
C C 0.0033 0.0016 'International Tables Vol C Tables 4.2.6.8 and 6.1.1.4'
H H 0.0000 0.0000 'International Tables Vol C Tables 4.2.6.8 and 6.1.1.4'
N N 0.0061 0.0033 'International Tables Vol C Tables 4.2.6.8 and 6.1.1.4'
O O 0.0106 0.0060 'International Tables Vol C Tables 4.2.6.8 and 6.1.1.4'

loop_
_geom_angle_atom_site_label_1
_geom_angle_atom_site_label_2
_geom_angle_atom_site_label_3
_geom_angle
_geom_angle_site_symmetry_1
_geom_angle_site_symmetry_3
_geom_angle_publ_flag
H1A O1 H1B 104.5 . . ?
N1 N1 C3 113.36(11) 3_576 . ?
C1 N2 C5 117.30(9) . . ?
N2 C1 H1 118.4 . . ?
N2 C1 C2 123.30(10) . . ?
C2 C1 H1 118.4 . . ?
C1 C2 H2 120.7 . . ?
C3 C2 C1 118.66(10) . . ?
C3 C2 H2 120.7 . . ?
C2 C3 N1 115.92(9) . . ?
C2 C3 C4 118.85(9) . . ?
C4 C3 N1 125.23(9) . . ?
C3 C4 H4 121.0 . . ?
C5 C4 C3 118.07(9) . . ?
C5 C4 H4 121.0 . . ?
N2 C5 C4 123.80(10) . . ?
N2 C5 H5 118.1 . . ?
C4 C5 H5 118.1 . . ?

loop_
_geom_bond_atom_site_label_1
_geom_bond_atom_site_label_2
_geom_bond_distance
_geom_bond_site_symmetry_2
_geom_bond_publ_flag
O1 H1A 0.8700 . ?
O1 H1B 0.8700 . ?
N1 N1 1.2469(18) 3_576 ?
N1 C3 1.4384(13) . ?
N2 C1 1.3286(15) . ?
N2 C5 1.3391(14) . ?
C1 H1 0.9500 . ?
C1 C2 1.3915(16) . ?
C2 H2 0.9500 . ?
C2 C3 1.3819(15) . ?
C3 C4 1.3883(15) . ?
C4 H4 0.9500 . ?
C4 C5 1.3851(15) . ?
C5 H5 0.9500 . ?
